data_7220140
loop_
_publ_author_name
'Hua, Ji-Ai'
'Zhao, Yue'
'Zhao, Dan'
'Kang, Yan-Shang'
'Chen, Kai'
'Sun, Wei-Yin'

_publ_section_title
;
 Functional group effects on structure and topology of cadmium(II)
 frameworks with mixed organic ligands
;
_journal_name_full 'RSC Adv.'
_journal_paper_doi 10.1039/C5RA06072A
_journal_year 2015
_chemical_formula_moiety '[Cd(C15H12N6)(C8H4O5)](H2O)'
_chemical_formula_sum 'C23 H18 Cd N6 O6'
_chemical_formula_weight 586.83
_chemical_name_systematic
; 
 ? 
;
_space_group_IT_number 76
_symmetry_cell_setting tetragonal
_symmetry_space_group_name_Hall 'P 4w'
_symmetry_space_group_name_H-M 'P 41'
_atom_sites_solution_hydrogens geom
_atom_sites_solution_primary direct
_atom_sites_solution_secondary difmap
_audit_creation_method SHELXL-97
_audit_update_record
;
2015-04-03 deposited with the CCDC.
2015-05-06 downloaded from the CCDC.
;
_cell_angle_alpha 90.000
_cell_angle_beta 90.000
_cell_angle_gamma 90.000
_cell_formula_units_Z 4
_cell_length_a 9.042(3)
_cell_length_b 9.042(3)
_cell_length_c 27.231(19)
_cell_measurement_reflns_used 9947
_cell_measurement_temperature 293(2)
_cell_measurement_theta_max 28.36
_cell_measurement_theta_min 2.25
_cell_volume 2226.3(19)
_computing_cell_refinement 'Bruker SMART'
_computing_data_collection 'Bruker SMART'
_computing_data_reduction 'Bruker SAINT'
_computing_molecular_graphics 'Bruker SHELXTL'
_computing_publication_material 'Bruker SHELXTL'
_computing_structure_refinement 'SHELXL-97 (Sheldrick, 2008)'
_computing_structure_solution 'SHELXS-97 (Sheldrick, 2008)'
_diffrn_ambient_temperature 293(2)
_diffrn_measured_fraction_theta_full 1.000
_diffrn_measured_fraction_theta_max 1.000
_diffrn_measurement_device_type 'CCD area detector'
_diffrn_measurement_method 'phi and omega scans'
_diffrn_radiation_monochromator graphite
_diffrn_radiation_source 'fine-focus sealed tube'
_diffrn_radiation_type MoK\a
_diffrn_radiation_wavelength 0.71073
_diffrn_reflns_av_R_equivalents 0.0176
_diffrn_reflns_av_sigmaI/netI 0.0215
_diffrn_reflns_limit_h_max 11
_diffrn_reflns_limit_h_min -11
_diffrn_reflns_limit_k_max 11
_diffrn_reflns_limit_k_min -11
_diffrn_reflns_limit_l_max 33
_diffrn_reflns_limit_l_min -23
_diffrn_reflns_number 13342
_diffrn_reflns_theta_full 25.98
_diffrn_reflns_theta_max 25.98
_diffrn_reflns_theta_min 2.25
_exptl_absorpt_coefficient_mu 1.036
_exptl_absorpt_correction_T_max 0.8274
_exptl_absorpt_correction_T_min 0.7744
_exptl_absorpt_correction_type multi-scan
_exptl_absorpt_process_details sadabs
_exptl_crystal_colour colorless
_exptl_crystal_density_diffrn 1.751
_exptl_crystal_density_method 'not measured'
_exptl_crystal_description needle-like
_exptl_crystal_F_000 1176
_exptl_crystal_size_max 0.26
_exptl_crystal_size_mid 0.24
_exptl_crystal_size_min 0.19
_refine_diff_density_max 0.781
_refine_diff_density_min -0.538
_refine_diff_density_rms 0.061
_refine_ls_abs_structure_details 'Flack H D (1983), Acta Cryst. A39, 876-881'
_refine_ls_abs_structure_Flack 0.004(19)
_refine_ls_extinction_method none
_refine_ls_goodness_of_fit_ref 1.100
_refine_ls_hydrogen_treatment constr
_refine_ls_matrix_type full
_refine_ls_number_parameters 321
_refine_ls_number_reflns 3800
_refine_ls_number_restraints 1
_refine_ls_restrained_S_all 1.100
_refine_ls_R_factor_all 0.0211
_refine_ls_R_factor_gt 0.0206
_refine_ls_shift/su_max 0.000
_refine_ls_shift/su_mean 0.000
_refine_ls_structure_factor_coef Fsqd
_refine_ls_weighting_details 'calc w=1/[\s^2^(Fo^2^)+(0.0362P)^2^+0.8327P] where P=(Fo^2^+2Fc^2^)/3'
_refine_ls_weighting_scheme calc
_refine_ls_wR_factor_gt 0.0585
_refine_ls_wR_factor_ref 0.0588
_reflns_number_gt 3722
_reflns_number_total 3800
_reflns_threshold_expression >2sigma(I)
_cod_data_source_file c5ra06072a2.cif
_cod_data_source_block 1
_cod_depositor_comments
;
The following automatic conversions were performed:

'_symmetry_cell_setting' value 'Tetragonal' changed to 'tetragonal'
according to
/usr/data/users/saulius/crontab/automatic-downloads/rss-feeds/RSC/lib/dictionaries/cif_core.dic
dictionary named 'cif_core.dic' version 2.4.2 from 2011-04-26.

Automatic conversion script
Id: cif_fix_values 3271 2015-04-21 07:52:19Z andrius 
;
_cod_original_sg_symbol_H-M 'P4(1) '
_cod_database_code 7220140

loop_
_symmetry_equiv_pos_as_xyz
'x, y, z'
'-x, -y, z+1/2'
'-y, x, z+1/4'
'y, -x, z+3/4'

loop_
_atom_site_label
_atom_site_type_symbol
_atom_site_fract_x
_atom_site_fract_y
_atom_site_fract_z
_atom_site_U_iso_or_equiv
_atom_site_adp_type
_atom_site_occupancy
_atom_site_symmetry_multiplicity
_atom_site_calc_flag
_atom_site_refinement_flags
Cd1 Cd 0.18552(2) 0.38249(2) 0.199675(10) 0.021 Uani 1 1 d .
C1 C 0.4883(4) -0.2025(3) 0.30977(12) 0.0257(7) Uani 1 1 d .
H1 H 0.4166 -0.1750 0.3325 0.031 Uiso 1 1 calc R
C2 C 0.5299(4) -0.1083(3) 0.27268(13) 0.0262(7) Uani 1 1 d .
C3 C 0.6380(4) -0.1435(4) 0.23874(13) 0.0272(7) Uani 1 1 d .
H3 H 0.6637 -0.0776 0.2139 0.033 Uiso 1 1 calc R
C4 C 0.7070(4) -0.2800(4) 0.24278(12) 0.0258(6) Uani 1 1 d .
C5 C 0.6652(4) -0.3809(3) 0.27910(12) 0.0260(7) Uani 1 1 d .
H5 H 0.7096 -0.4735 0.2809 0.031 Uiso 1 1 calc R
C6 C 0.5566(3) -0.3406(3) 0.31237(12) 0.0238(6) Uani 1 1 d .
C7 C 0.3868(4) 0.0919(4) 0.23068(14) 0.0327(8) Uani 1 1 d .
H7 H 0.3785 0.0468 0.2001 0.039 Uiso 1 1 calc R
C8 C 0.3656(4) 0.2460(4) 0.29024(14) 0.0364(8) Uani 1 1 d .
H8 H 0.3385 0.3290 0.3083 0.044 Uiso 1 1 calc R
C9 C 0.4467(4) 0.1310(4) 0.30748(13) 0.0350(8) Uani 1 1 d .
H9 H 0.4861 0.1205 0.3388 0.042 Uiso 1 1 calc R
C10 C 0.8780(3) -0.4513(3) 0.20016(15) 0.0292(6) Uani 1 1 d .
H10 H 0.8365 -0.5391 0.2114 0.035 Uiso 1 1 calc R
C11 C 1.0196(4) -0.2963(4) 0.16429(15) 0.0396(9) Uani 1 1 d .
H11 H 1.0967 -0.2572 0.1458 0.048 Uiso 1 1 calc R
C12 C 0.9148(4) -0.2160(4) 0.18694(14) 0.0366(8) Uani 1 1 d .
H12 H 0.9053 -0.1136 0.1868 0.044 Uiso 1 1 calc R
C13 C 0.4449(3) 0.4028(4) 0.11811(13) 0.0276(7) Uani 1 1 d .
H13 H 0.4214 0.3079 0.1075 0.033 Uiso 1 1 calc R
C14 C 0.5578(4) 0.6169(4) 0.12602(13) 0.0294(7) Uani 1 1 d .
H14 H 0.6232 0.6955 0.1223 0.035 Uiso 1 1 calc R
C15 C 0.4426(4) 0.6086(4) 0.15782(13) 0.0304(7) Uani 1 1 d .
H15 H 0.4153 0.6821 0.1799 0.036 Uiso 1 1 calc R
C16 C 0.1341(4) 0.5817(5) 0.27810(15) 0.0451(11) Uani 1 1 d .
C17 C 0.0608(4) 0.6964(4) 0.31064(14) 0.0337(8) Uani 1 1 d .
C18 C 0.0745(4) 0.8453(5) 0.29981(14) 0.0381(8) Uani 1 1 d .
H18 H 0.1369 0.8751 0.2745 0.046 Uiso 1 1 calc R
C19 C -0.0037(5) 0.9506(4) 0.32623(16) 0.0390(9) Uani 1 1 d .
H19 H 0.0043 1.0501 0.3180 0.062(15) Uiso 1 1 calc R
C20 C -0.0941(4) 0.9074(4) 0.36496(13) 0.0298(7) Uani 1 1 d .
C21 C -0.1045(4) 0.7588(4) 0.37728(13) 0.0334(8) Uani 1 1 d .
H21 H -0.1614 0.7297 0.4040 0.040 Uiso 1 1 calc R
C22 C -0.0296(4) 0.6530(4) 0.34951(15) 0.0352(8) Uani 1 1 d .
C23 C 0.0200(4) 0.1818(4) 0.14366(15) 0.0354(8) Uani 1 1 d .
N1 N 0.3299(3) 0.2207(3) 0.24207(11) 0.0295(6) Uani 1 1 d .
N2 N 0.4586(3) 0.0342(3) 0.26942(10) 0.0250(6) Uani 1 1 d .
N3 N 0.9966(3) -0.4435(3) 0.17231(12) 0.0339(7) Uani 1 1 d .
N4 N 0.8245(3) -0.3157(3) 0.21029(10) 0.0275(6) Uani 1 1 d .
N5 N 0.5585(3) 0.4852(3) 0.10023(10) 0.0243(6) Uani 1 1 d .
N6 N 0.3729(3) 0.4752(3) 0.15239(10) 0.0263(6) Uani 1 1 d .
O1 O 0.2320(3) 0.6190(4) 0.24886(12) 0.0575(9) Uani 1 1 d .
O2 O 0.0872(3) 0.4493(3) 0.28164(11) 0.0500(7) Uani 1 1 d .
O3 O -0.0127(3) 0.2206(3) 0.18715(10) 0.0442(7) Uani 1 1 d .
O4 O -0.0483(4) 0.5052(4) 0.36033(15) 0.0660(10) Uani 1 1 d .
H4 H 0.0097 0.4558 0.3440 0.079 Uiso 1 1 calc R
O5 O 0.2468(5) 0.2263(5) 0.01946(19) 0.0893(15) Uani 1 1 d .
O6 O 0.1389(3) 0.2184(3) 0.12376(13) 0.0506(7) Uani 1 1 d .

loop_
_atom_site_aniso_label
_atom_site_aniso_U_11
_atom_site_aniso_U_22
_atom_site_aniso_U_33
_atom_site_aniso_U_23
_atom_site_aniso_U_13
_atom_site_aniso_U_12
Cd1 0.020 0.022 0.020 0.000 0.000 0.003
C1 0.0260(15) 0.0243(15) 0.0269(17) -0.0009(12) -0.0004(13) 0.0036(12)
C2 0.0300(16) 0.0215(15) 0.0271(18) 0.0024(13) -0.0021(14) 0.0058(12)
C3 0.0318(16) 0.0224(15) 0.0275(18) 0.0068(13) -0.0006(14) 0.0055(13)
C4 0.0249(15) 0.0277(16) 0.0249(17) 0.0015(13) 0.0004(12) 0.0053(12)
C5 0.0310(16) 0.0222(15) 0.0248(17) 0.0055(13) 0.0008(13) 0.0085(12)
C6 0.0276(15) 0.0210(14) 0.0229(16) 0.0020(12) -0.0036(13) 0.0017(12)
C7 0.0400(19) 0.0320(18) 0.0262(18) -0.0025(14) -0.0031(15) 0.0133(14)
C8 0.050(2) 0.0272(17) 0.032(2) -0.0076(15) -0.0052(17) 0.0135(15)
C9 0.050(2) 0.0294(17) 0.0261(19) -0.0022(14) -0.0093(16) 0.0109(15)
C10 0.0294(14) 0.0277(14) 0.0305(16) 0.0023(16) 0.0019(16) 0.0054(11)
C11 0.039(2) 0.040(2) 0.039(2) 0.0118(16) 0.0100(17) 0.0080(15)
C12 0.0395(18) 0.0323(17) 0.038(2) 0.0140(15) 0.0119(15) 0.0074(14)
C13 0.0232(15) 0.0297(16) 0.0299(18) -0.0009(14) 0.0066(13) -0.0036(13)
C14 0.0320(17) 0.0262(16) 0.0299(18) -0.0069(14) 0.0025(14) -0.0064(13)
C15 0.0329(17) 0.0300(17) 0.0282(18) -0.0072(14) 0.0038(14) -0.0022(13)
C16 0.036(2) 0.065(3) 0.034(2) -0.021(2) -0.0133(17) 0.0224(19)
C17 0.0234(16) 0.051(2) 0.0268(18) -0.0124(16) -0.0022(14) 0.0120(14)
C18 0.0304(18) 0.055(2) 0.029(2) -0.0047(17) 0.0047(15) 0.0056(16)
C19 0.0324(18) 0.042(2) 0.043(2) -0.002(2) 0.0010(15) 0.0051(15)
C20 0.0257(16) 0.0404(19) 0.0233(17) -0.0099(15) -0.0044(13) 0.0077(14)
C21 0.0293(17) 0.048(2) 0.0227(17) -0.0112(15) 0.0025(14) 0.0057(15)
C22 0.0280(17) 0.0404(19) 0.037(2) -0.0072(16) -0.0058(15) 0.0056(15)
C23 0.041(2) 0.0257(17) 0.039(2) 0.0032(15) -0.0138(17) -0.0062(14)
N1 0.0342(15) 0.0259(14) 0.0285(16) -0.0015(12) -0.0029(12) 0.0100(11)
N2 0.0294(14) 0.0227(13) 0.0228(14) 0.0044(11) 0.0004(11) 0.0074(11)
N3 0.0311(15) 0.0373(16) 0.0334(17) 0.0026(13) 0.0057(13) 0.0096(12)
N4 0.0264(13) 0.0294(13) 0.0267(17) 0.0068(11) 0.0012(11) 0.0083(11)
N5 0.0218(13) 0.0274(13) 0.0237(15) -0.0026(10) 0.0016(11) -0.0037(10)
N6 0.0237(13) 0.0310(14) 0.0242(14) -0.0012(11) 0.0037(11) -0.0014(11)
O1 0.0451(17) 0.088(2) 0.0389(17) -0.0196(16) 0.0088(14) 0.0199(16)
O2 0.0543(17) 0.0507(17) 0.0451(18) -0.0205(14) -0.0083(14) 0.0225(14)
O3 0.0501(15) 0.0418(14) 0.0405(17) -0.0105(12) -0.0112(12) -0.0083(12)
O4 0.071(2) 0.058(2) 0.069(3) -0.0065(19) 0.0071(19) 0.0056(18)
O5 0.079(3) 0.078(3) 0.111(4) -0.034(3) 0.039(3) -0.024(2)
O6 0.0482(17) 0.0512(16) 0.0525(19) -0.0077(15) -0.0059(14) -0.0224(14)

loop_
_atom_type_symbol
_atom_type_description
_atom_type_scat_dispersion_real
_atom_type_scat_dispersion_imag
_atom_type_scat_source
C C 0.0033 0.0016 'International Tables Vol C Tables 4.2.6.8 and 6.1.1.4'
H H 0.0000 0.0000 'International Tables Vol C Tables 4.2.6.8 and 6.1.1.4'
N N 0.0061 0.0033 'International Tables Vol C Tables 4.2.6.8 and 6.1.1.4'
O O 0.0106 0.0060 'International Tables Vol C Tables 4.2.6.8 and 6.1.1.4'
Cd Cd -0.8075 1.2024 'International Tables Vol C Tables 4.2.6.8 and 6.1.1.4'

loop_
_geom_angle_atom_site_label_1
_geom_angle_atom_site_label_2
_geom_angle_atom_site_label_3
_geom_angle
_geom_angle_site_symmetry_1
_geom_angle_site_symmetry_3
N1 Cd1 N6 95.53(11) . .
N1 Cd1 O3 96.39(10) . .
N6 Cd1 O3 135.63(10) . .
N1 Cd1 N3 166.32(10) . 1_465
N6 Cd1 N3 96.34(10) . 1_465
O3 Cd1 N3 79.76(10) . 1_465
N1 Cd1 O2 84.58(10) . .
N6 Cd1 O2 133.12(11) . .
O3 Cd1 O2 90.53(10) . .
N3 Cd1 O2 82.34(10) 1_465 .
N1 Cd1 O1 100.23(11) . .
N6 Cd1 O1 82.33(10) . .
O3 Cd1 O1 136.50(10) . .
N3 Cd1 O1 74.69(11) 1_465 .
O2 Cd1 O1 51.93(11) . .
N1 Cd1 O6 97.50(11) . .
N6 Cd1 O6 83.15(10) . .
O3 Cd1 O6 52.98(10) . .
N3 Cd1 O6 90.67(11) 1_465 .
O2 Cd1 O6 143.50(10) . .
O1 Cd1 O6 158.03(11) . .
C2 C1 C6 118.1(3) . .
C1 C2 C3 122.9(3) . .
C1 C2 N2 118.4(3) . .
C3 C2 N2 118.7(3) . .
C2 C3 C4 118.0(3) . .
C3 C4 C5 121.0(3) . .
C3 C4 N4 119.3(3) . .
C5 C4 N4 119.7(3) . .
C6 C5 C4 118.9(3) . .
C5 C6 C1 121.1(3) . .
C5 C6 N5 119.5(3) . 3_645
C1 C6 N5 119.5(3) . 3_645
N1 C7 N2 110.4(3) . .
C9 C8 N1 109.3(3) . .
C8 C9 N2 105.8(3) . .
N3 C10 N4 111.2(3) . .
C12 C11 N3 110.3(3) . .
C11 C12 N4 106.1(3) . .
N6 C13 N5 110.9(3) . .
C15 C14 N5 106.2(3) . .
C14 C15 N6 109.5(3) . .
O1 C16 O2 122.9(4) . .
O1 C16 C17 120.2(4) . .
O2 C16 C17 116.9(4) . .
C18 C17 C22 119.2(3) . .
C18 C17 C16 120.1(4) . .
C22 C17 C16 120.5(4) . .
C17 C18 C19 120.8(4) . .
C18 C19 C20 120.1(3) . .
C21 C20 C19 119.6(3) . .
C21 C20 C23 119.5(3) . 3_565
C19 C20 C23 120.9(3) . 3_565
C20 C21 C22 120.0(3) . .
O4 C22 C17 120.5(3) . .
O4 C22 C21 119.3(4) . .
C17 C22 C21 120.2(4) . .
O6 C23 O3 122.1(3) . .
O6 C23 C20 119.7(4) . 4_454
O3 C23 C20 118.1(3) . 4_454
C7 N1 C8 106.4(3) . .
C7 N1 Cd1 132.6(3) . .
C8 N1 Cd1 120.9(2) . .
C7 N2 C9 108.0(3) . .
C7 N2 C2 127.6(3) . .
C9 N2 C2 124.2(3) . .
C10 N3 C11 105.6(3) . .
C10 N3 Cd1 111.1(2) . 1_645
C11 N3 Cd1 124.8(2) . 1_645
C10 N4 C12 106.8(3) . .
C10 N4 C4 127.1(3) . .
C12 N4 C4 125.8(3) . .
C13 N5 C14 106.7(3) . .
C13 N5 C6 126.6(3) . 4_664
C14 N5 C6 126.7(3) . 4_664
C13 N6 C15 106.7(3) . .
C13 N6 Cd1 125.8(2) . .
C15 N6 Cd1 127.1(2) . .
C16 O1 Cd1 89.5(3) . .
C16 O2 Cd1 92.4(3) . .
C23 O3 Cd1 97.5(2) . .
C23 O6 Cd1 86.9(2) . .

loop_
_geom_bond_atom_site_label_1
_geom_bond_atom_site_label_2
_geom_bond_distance
_geom_bond_site_symmetry_2
Cd1 N1 2.276(3) .
Cd1 N6 2.287(3) .
Cd1 O3 2.339(3) .
Cd1 N3 2.439(3) 1_465
Cd1 O2 2.477(3) .
Cd1 O1 2.558(4) .
Cd1 O6 2.579(3) .
C1 C2 1.374(5) .
C1 C6 1.395(4) .
C2 C3 1.382(5) .
C2 N2 1.444(4) .
C3 C4 1.387(4) .
C4 C5 1.398(5) .
C4 N4 1.419(4) .
C5 C6 1.385(5) .
C6 N5 1.428(4) 3_645
C7 N1 1.310(4) .
C7 N2 1.344(5) .
C8 C9 1.356(5) .
C8 N1 1.370(5) .
C9 N2 1.361(5) .
C10 N3 1.315(5) .
C10 N4 1.347(4) .
C11 C12 1.344(5) .
C11 N3 1.365(5) .
C12 N4 1.373(4) .
C13 N6 1.313(4) .
C13 N5 1.359(4) .
C14 C15 1.357(5) .
C14 N5 1.383(4) .
C15 N6 1.369(4) .
C16 O1 1.237(6) .
C16 O2 1.274(6) .
C16 C17 1.516(5) .
C17 C18 1.384(6) .
C17 C22 1.394(6) .
C18 C19 1.387(5) .
C19 C20 1.390(5) .
C20 C21 1.389(5) .
C20 C23 1.508(5) 3_565
C21 C22 1.395(5) .
C22 O4 1.379(5) .
C23 O6 1.249(5) .
C23 O3 1.270(5) .
C23 C20 1.508(5) 4_454
N3 Cd1 2.439(3) 1_645
N5 C6 1.428(4) 4_664

loop_
_geom_torsion_atom_site_label_1
_geom_torsion_atom_site_label_2
_geom_torsion_atom_site_label_3
_geom_torsion_atom_site_label_4
_geom_torsion
_geom_torsion_site_symmetry_1
_geom_torsion_site_symmetry_4
C6 C1 C2 C3 -1.3(5) . .
C6 C1 C2 N2 179.3(3) . .
C1 C2 C3 C4 -0.2(5) . .
N2 C2 C3 C4 179.1(3) . .
C2 C3 C4 C5 2.0(5) . .
C2 C3 C4 N4 -176.3(3) . .
C3 C4 C5 C6 -2.2(5) . .
N4 C4 C5 C6 176.1(3) . .
C4 C5 C6 C1 0.6(5) . .
C4 C5 C6 N5 -178.8(3) . 3_645
C2 C1 C6 C5 1.1(5) . .
C2 C1 C6 N5 -179.5(3) . 3_645
N1 C8 C9 N2 -0.7(4) . .
N3 C11 C12 N4 0.7(5) . .
N5 C14 C15 N6 0.2(4) . .
O1 C16 C17 C18 16.2(5) . .
O2 C16 C17 C18 -161.9(4) . .
O1 C16 C17 C22 -168.5(4) . .
O2 C16 C17 C22 13.4(5) . .
C22 C17 C18 C19 -1.8(6) . .
C16 C17 C18 C19 173.5(4) . .
C17 C18 C19 C20 1.8(6) . .
C18 C19 C20 C21 0.6(6) . .
C18 C19 C20 C23 -179.1(3) . 3_565
C19 C20 C21 C22 -2.8(5) . .
C23 C20 C21 C22 176.9(3) 3_565 .
C18 C17 C22 O4 178.3(4) . .
C16 C17 C22 O4 3.0(5) . .
C18 C17 C22 C21 -0.4(6) . .
C16 C17 C22 C21 -175.7(3) . .
C20 C21 C22 O4 -176.0(3) . .
C20 C21 C22 C17 2.7(5) . .
N2 C7 N1 C8 -0.6(4) . .
N2 C7 N1 Cd1 -176.6(2) . .
C9 C8 N1 C7 0.8(5) . .
C9 C8 N1 Cd1 177.4(3) . .
N6 Cd1 N1 C7 -77.1(4) . .
O3 Cd1 N1 C7 60.0(4) . .
N3 Cd1 N1 C7 132.8(5) 1_465 .
O2 Cd1 N1 C7 150.0(4) . .
O1 Cd1 N1 C7 -160.3(3) . .
O6 Cd1 N1 C7 6.6(4) . .
N6 Cd1 N1 C8 107.3(3) . .
O3 Cd1 N1 C8 -115.5(3) . .
N3 Cd1 N1 C8 -42.8(6) 1_465 .
O2 Cd1 N1 C8 -25.6(3) . .
O1 Cd1 N1 C8 24.1(3) . .
O6 Cd1 N1 C8 -168.9(3) . .
N1 C7 N2 C9 0.1(4) . .
N1 C7 N2 C2 176.8(3) . .
C8 C9 N2 C7 0.4(4) . .
C8 C9 N2 C2 -176.5(3) . .
C1 C2 N2 C7 -124.5(4) . .
C3 C2 N2 C7 56.2(5) . .
C1 C2 N2 C9 51.7(5) . .
C3 C2 N2 C9 -127.7(4) . .
N4 C10 N3 C11 0.0(4) . .
N4 C10 N3 Cd1 138.0(2) . 1_645
C12 C11 N3 C10 -0.4(5) . .
C12 C11 N3 Cd1 -130.9(3) . 1_645
N3 C10 N4 C12 0.5(4) . .
N3 C10 N4 C4 -173.6(3) . .
C11 C12 N4 C10 -0.7(4) . .
C11 C12 N4 C4 173.5(3) . .
C3 C4 N4 C10 -161.7(3) . .
C5 C4 N4 C10 20.0(5) . .
C3 C4 N4 C12 25.3(5) . .
C5 C4 N4 C12 -153.0(3) . .
N6 C13 N5 C14 1.1(4) . .
N6 C13 N5 C6 -179.2(3) . 4_664
C15 C14 N5 C13 -0.8(4) . .
C15 C14 N5 C6 179.6(3) . 4_664
N5 C13 N6 C15 -1.0(4) . .
N5 C13 N6 Cd1 -174.2(2) . .
C14 C15 N6 C13 0.5(4) . .
C14 C15 N6 Cd1 173.6(2) . .
N1 Cd1 N6 C13 68.1(3) . .
O3 Cd1 N6 C13 -36.9(3) . .
N3 Cd1 N6 C13 -118.7(3) 1_465 .
O2 Cd1 N6 C13 155.9(3) . .
O1 Cd1 N6 C13 167.7(3) . .
O6 Cd1 N6 C13 -28.8(3) . .
N1 Cd1 N6 C15 -103.8(3) . .
O3 Cd1 N6 C15 151.2(3) . .
N3 Cd1 N6 C15 69.4(3) 1_465 .
O2 Cd1 N6 C15 -16.0(3) . .
O1 Cd1 N6 C15 -4.2(3) . .
O6 Cd1 N6 C15 159.3(3) . .
O2 C16 O1 Cd1 18.5(4) . .
C17 C16 O1 Cd1 -159.5(3) . .
N1 Cd1 O1 C16 -84.8(2) . .
N6 Cd1 O1 C16 -179.0(2) . .
O3 Cd1 O1 C16 26.0(3) . .
N3 Cd1 O1 C16 82.2(2) 1_465 .
O2 Cd1 O1 C16 -10.0(2) . .
O6 Cd1 O1 C16 131.9(3) . .
O1 C16 O2 Cd1 -19.2(4) . .
C17 C16 O2 Cd1 158.9(3) . .
N1 Cd1 O2 C16 117.3(2) . .
N6 Cd1 O2 C16 24.8(3) . .
O3 Cd1 O2 C16 -146.4(2) . .
N3 Cd1 O2 C16 -66.8(2) 1_465 .
O1 Cd1 O2 C16 9.7(2) . .
O6 Cd1 O2 C16 -147.5(2) . .
O6 C23 O3 Cd1 7.8(4) . .
C20 C23 O3 Cd1 -169.6(3) 4_454 .
N1 Cd1 O3 C23 -98.6(2) . .
N6 Cd1 O3 C23 6.1(3) . .
N3 Cd1 O3 C23 94.7(2) 1_465 .
O2 Cd1 O3 C23 176.8(2) . .
O1 Cd1 O3 C23 149.2(2) . .
O6 Cd1 O3 C23 -4.0(2) . .
O3 C23 O6 Cd1 -7.0(4) . .
C20 C23 O6 Cd1 170.3(3) 4_454 .
N1 Cd1 O6 C23 96.4(2) . .
N6 Cd1 O6 C23 -168.9(2) . .
O3 Cd1 O6 C23 4.1(2) . .
N3 Cd1 O6 C23 -72.6(2) 1_465 .
O2 Cd1 O6 C23 5.4(3) . .
O1 Cd1 O6 C23 -120.0(3) . .
